data_7135360
loop_
_publ_author_name
'Jujam, Manojkumar'
'Ghule, Vikas D.'
'Dharavath, Srinivas'

_publ_section_title
;
 Catenated nitrogen-rich triazine-tetrazole molecules for advanced
 explosives and gas-generator applications.
;
_journal_issue 17
_journal_name_full 'Chemical communications (Cambridge, England)'
_journal_page_first 4991
_journal_page_last 4995
_journal_paper_doi 10.1039/d6cc00152a
_journal_volume 62
_journal_year 2026
_chemical_formula_moiety '2(C7 H2 N14 O)'
_chemical_formula_sum 'C14 H2 N28 O2'
_chemical_formula_weight 594.44
_space_group_crystal_system monoclinic
_space_group_IT_number 14
_space_group_name_Hall '-P 2yn'
_space_group_name_H-M_alt 'P 1 21/n 1'
_atom_sites_solution_hydrogens mixed
_atom_sites_solution_primary iterative
_audit_creation_date 2024-04-30
_audit_creation_method
;
Olex2 1.3
(compiled 2020.11.12 svn.r5f609507 for OlexSys, GUI svn.r6272)
;
_audit_update_record
;
2025-10-27 deposited with the CCDC.	2026-02-09 downloaded from the CCDC.
;
_cell_angle_alpha 90
_cell_angle_beta 102.801(7)
_cell_angle_gamma 90
_cell_formula_units_Z 2
_cell_length_a 12.339(3)
_cell_length_b 6.4087(16)
_cell_length_c 14.207(3)
_cell_measurement_reflns_used 3919
_cell_measurement_temperature 100
_cell_measurement_theta_max 28.20
_cell_measurement_theta_min 2.94
_cell_volume 1095.5(4)
_computing_cell_refinement 'SAINT V8.40B (?, 2016)'
_computing_data_reduction 'SAINT V8.40B (?, 2016)'
_computing_molecular_graphics 'Olex2 1.3 (Dolomanov et al., 2009)'
_computing_publication_material 'Olex2 1.3 (Dolomanov et al., 2009)'
_computing_structure_refinement 'SHELXL 2018/3 (Sheldrick, 2015)'
_computing_structure_solution 'olex2.solve 1.3 (Bourhis et al., 2015)'
_diffrn_ambient_temperature 100
_diffrn_measured_fraction_theta_full 0.999
_diffrn_measured_fraction_theta_max 0.995
_diffrn_measurement_device_type 'Bruker APEX-II CCD'
_diffrn_measurement_method '\f and \w scans'
_diffrn_radiation_type MoK\a
_diffrn_radiation_wavelength 0.71073
_diffrn_reflns_av_R_equivalents 0.0605
_diffrn_reflns_av_unetI/netI 0.0458
_diffrn_reflns_Laue_measured_fraction_full 0.999
_diffrn_reflns_Laue_measured_fraction_max 0.995
_diffrn_reflns_limit_h_max 16
_diffrn_reflns_limit_h_min -16
_diffrn_reflns_limit_k_max 8
_diffrn_reflns_limit_k_min -8
_diffrn_reflns_limit_l_max 18
_diffrn_reflns_limit_l_min -18
_diffrn_reflns_number 14866
_diffrn_reflns_point_group_measured_fraction_full 0.999
_diffrn_reflns_point_group_measured_fraction_max 0.995
_diffrn_reflns_theta_full 25.242
_diffrn_reflns_theta_max 28.354
_diffrn_reflns_theta_min 2.476
_diffrn_source_current 0.0
_diffrn_source_power 0.0
_diffrn_source_voltage 0.0
_diffrn_standards_number 0
_exptl_absorpt_coefficient_mu 0.142
_exptl_absorpt_correction_T_max 0.7457
_exptl_absorpt_correction_T_min 0.6056
_exptl_absorpt_correction_type none
_exptl_absorpt_process_details
;
SADABS-2016/2 (Bruker,2016/2) was used for absorption correction.
wR2(int) was 0.1423 before and 0.0632 after correction.
The Ratio of minimum to maximum transmission is 0.8121.
The \l/2 correction factor is Not present.
;
_exptl_crystal_colour 'clear yellowish yellow'
_exptl_crystal_colour_lustre clear
_exptl_crystal_colour_modifier yellowish
_exptl_crystal_colour_primary yellow
_exptl_crystal_density_diffrn 1.802
_exptl_crystal_description plate
_exptl_crystal_F_000 596
_exptl_crystal_size_max 0.12
_exptl_crystal_size_mid 0.12
_exptl_crystal_size_min 0.1
_refine_diff_density_max 0.278
_refine_diff_density_min -0.312
_refine_diff_density_rms 0.067
_refine_ls_extinction_method none
_refine_ls_goodness_of_fit_ref 1.058
_refine_ls_hydrogen_treatment mixed
_refine_ls_matrix_type full
_refine_ls_number_parameters 203
_refine_ls_number_reflns 2725
_refine_ls_number_restraints 0
_refine_ls_restrained_S_all 1.058
_refine_ls_R_factor_all 0.0839
_refine_ls_R_factor_gt 0.0498
_refine_ls_shift/su_max 0.000
_refine_ls_shift/su_mean 0.000
_refine_ls_structure_factor_coef Fsqd
_refine_ls_weighting_details 'w=1/[\s^2^(Fo^2^)+(0.0405P)^2^+1.0198P] where P=(Fo^2^+2Fc^2^)/3'
_refine_ls_weighting_scheme calc
_refine_ls_wR_factor_gt 0.1057
_refine_ls_wR_factor_ref 0.1220
_reflns_Friedel_coverage 0.000
_reflns_number_gt 1942
_reflns_number_total 2725
_reflns_threshold_expression 'I > 2\s(I)'
_cod_data_source_file d6cc00152a2.cif
_cod_data_source_block 30apra_o_0m_a
_cod_depositor_comments 'Adding full bibliography for 7135360--7135361.cif.'
_cod_original_cell_volume 1095.5(5)
_cod_database_code 7135360
_shelx_shelxl_version_number 2018/3
_shelx_space_group_comment
;
The symmetry employed for this shelxl refinement is uniquely defined
by the following loop, which should always be used as a source of
symmetry information in preference to the above space-group names.
They are only intended as comments.
;
_shelx_estimated_absorpt_t_max 0.986
_shelx_estimated_absorpt_t_min 0.983
_olex2_refinement_description
;
1. Fixed Uiso
 At 1.2 times of:
  All C(H) groups
2.a Aromatic/amide H refined with riding coordinates:
 C3(H3A)
;
_olex2_submission_special_instructions 'No special instructions were received'

loop_
_space_group_symop_operation_xyz
'x, y, z'
'-x+1/2, y+1/2, -z+1/2'
'-x, -y, -z'
'x-1/2, -y-1/2, z-1/2'

loop_
_atom_site_label
_atom_site_type_symbol
_atom_site_fract_x
_atom_site_fract_y
_atom_site_fract_z
_atom_site_U_iso_or_equiv
_atom_site_adp_type
_atom_site_occupancy
_atom_site_site_symmetry_order
_atom_site_calc_flag
_atom_site_refinement_flags_posn
_atom_site_refinement_flags_adp
_atom_site_refinement_flags_occupancy
_atom_site_disorder_assembly
_atom_site_disorder_group
O1 O 0.10973(12) 0.0192(2) 0.39857(12) 0.0280(4) Uani 1 1 d . . . . .
N1 N 0.61199(14) 0.8804(3) 0.39699(13) 0.0210(4) Uani 1 1 d . . . . .
N00F N 0.10141(17) 0.7153(3) 0.57436(16) 0.0325(5) Uani 1 1 d . . . . .
N2 N 0.70485(15) 0.9623(3) 0.38032(14) 0.0237(4) Uani 1 1 d . . . . .
N3 N 0.74242(15) 0.8287(3) 0.32493(14) 0.0225(4) Uani 1 1 d . . . . .
N4 N 0.67983(14) 0.6602(3) 0.30245(13) 0.0212(4) Uani 1 1 d . . . . .
N13 N 0.16893(16) 0.6728(3) 0.53710(14) 0.0259(4) Uani 1 1 d . . . . .
N12 N 0.25267(15) 0.6543(3) 0.49799(14) 0.0227(4) Uani 1 1 d . . . . .
N7 N 0.41858(15) 0.0681(3) 0.23408(14) 0.0230(4) Uani 1 1 d . . . . .
N5 N 0.55835(14) 0.2837(3) 0.23639(14) 0.0215(4) Uani 1 1 d . . . . .
N6 N 0.50672(15) 0.1034(3) 0.20125(14) 0.0242(4) Uani 1 1 d . . . . .
N8 N 0.41107(14) 0.2324(3) 0.29311(13) 0.0188(4) Uani 1 1 d . . . . .
N9 N 0.25448(14) 0.1152(3) 0.34193(13) 0.0212(4) Uani 1 1 d . . . . .
N11 N 0.17757(14) 0.3261(3) 0.45058(13) 0.0210(4) Uani 1 1 d . . . . .
N10 N 0.18121(14) 0.1541(3) 0.39656(13) 0.0213(4) Uani 1 1 d . . . . .
C7 C 0.59909(17) 0.6980(3) 0.34835(15) 0.0189(4) Uani 1 1 d . . . . .
C5 C 0.49737(16) 0.3654(3) 0.29333(15) 0.0186(4) Uani 1 1 d . . . . .
C6 C 0.25350(17) 0.4713(3) 0.44802(16) 0.0195(4) Uani 1 1 d . . . . .
C1 C 0.33893(16) 0.4497(3) 0.39697(15) 0.0185(4) Uani 1 1 d . . . . .
C4 C 0.50619(16) 0.5558(3) 0.34712(15) 0.0187(4) Uani 1 1 d . . . . .
C3 C 0.42544(16) 0.5962(3) 0.39659(15) 0.0192(4) Uani 1 1 d . . . . .
H3A H 0.427043 0.723566 0.431113 0.023 Uiso 1 1 calc R U . . .
C2 C 0.33085(16) 0.2641(3) 0.34544(15) 0.0185(4) Uani 1 1 d . . . . .
H3 H 0.814(2) 0.851(5) 0.300(2) 0.056(9) Uiso 1 1 d . . . . .

loop_
_atom_site_aniso_label
_atom_site_aniso_U_11
_atom_site_aniso_U_22
_atom_site_aniso_U_33
_atom_site_aniso_U_23
_atom_site_aniso_U_13
_atom_site_aniso_U_12
O1 0.0227(8) 0.0238(8) 0.0390(10) -0.0006(7) 0.0099(7) -0.0080(7)
N1 0.0188(8) 0.0185(9) 0.0274(10) -0.0018(8) 0.0090(7) -0.0025(7)
N00F 0.0314(11) 0.0276(11) 0.0444(13) -0.0031(10) 0.0205(10) -0.0021(9)
N2 0.0218(9) 0.0216(9) 0.0300(11) 0.0016(8) 0.0108(8) 0.0006(7)
N3 0.0211(9) 0.0191(9) 0.0295(11) -0.0007(8) 0.0107(8) -0.0020(7)
N4 0.0199(9) 0.0189(9) 0.0274(10) 0.0000(8) 0.0106(7) -0.0030(7)
N13 0.0259(10) 0.0211(10) 0.0340(11) -0.0021(8) 0.0134(9) -0.0027(8)
N12 0.0224(9) 0.0198(9) 0.0305(10) -0.0022(8) 0.0156(8) -0.0008(7)
N7 0.0224(9) 0.0215(9) 0.0266(10) -0.0050(8) 0.0085(8) 0.0011(7)
N5 0.0196(8) 0.0202(9) 0.0257(10) -0.0018(8) 0.0071(7) 0.0018(7)
N6 0.0213(9) 0.0236(9) 0.0284(11) -0.0046(8) 0.0070(8) -0.0002(8)
N8 0.0193(8) 0.0163(8) 0.0219(9) -0.0035(7) 0.0068(7) 0.0004(7)
N9 0.0193(8) 0.0207(9) 0.0246(10) -0.0010(8) 0.0070(7) -0.0021(7)
N11 0.0207(9) 0.0186(9) 0.0244(10) -0.0005(8) 0.0066(7) -0.0009(7)
N10 0.0200(9) 0.0208(9) 0.0242(10) 0.0000(8) 0.0071(7) -0.0005(7)
C7 0.0188(9) 0.0187(10) 0.0201(11) 0.0017(9) 0.0066(8) 0.0016(8)
C5 0.0162(9) 0.0184(10) 0.0219(11) 0.0019(9) 0.0055(8) -0.0001(8)
C6 0.0186(10) 0.0187(10) 0.0224(11) 0.0029(9) 0.0072(9) 0.0020(8)
C1 0.0180(10) 0.0183(10) 0.0197(11) 0.0012(8) 0.0053(8) 0.0015(8)
C4 0.0174(9) 0.0181(10) 0.0215(11) 0.0018(8) 0.0061(8) 0.0011(8)
C3 0.0196(10) 0.0166(10) 0.0225(11) 0.0008(9) 0.0071(8) 0.0001(8)
C2 0.0172(9) 0.0182(10) 0.0207(11) 0.0022(8) 0.0055(8) 0.0007(8)

loop_
_atom_type_symbol
_atom_type_description
_atom_type_scat_dispersion_real
_atom_type_scat_dispersion_imag
_atom_type_scat_source
C C 0.0033 0.0016 'International Tables Vol C Tables 4.2.6.8 and 6.1.1.4'
H H 0.0000 0.0000 'International Tables Vol C Tables 4.2.6.8 and 6.1.1.4'
N N 0.0061 0.0033 'International Tables Vol C Tables 4.2.6.8 and 6.1.1.4'
O O 0.0106 0.0060 'International Tables Vol C Tables 4.2.6.8 and 6.1.1.4'

loop_
_geom_angle_atom_site_label_1
_geom_angle_atom_site_label_2
_geom_angle_atom_site_label_3
_geom_angle
_geom_angle_site_symmetry_1
_geom_angle_site_symmetry_3
_geom_angle_publ_flag
N2 N1 C7 105.04(17) . . ?
N3 N2 N1 106.38(17) . . ?
N2 N3 N4 114.26(17) . . ?
N2 N3 H3 123.8(17) . . ?
N4 N3 H3 121.9(17) . . ?
N3 N4 C7 101.17(17) . . ?
N00F N13 N12 170.5(2) . . ?
N13 N12 C6 113.72(18) . . ?
N6 N7 N8 105.32(17) . . ?
C5 N5 N6 106.03(17) . . ?
N7 N6 N5 112.23(17) . . ?
N7 N8 C5 108.97(17) . . ?
N7 N8 C2 126.94(17) . . ?
C5 N8 C2 124.09(18) . . ?
C2 N9 N10 114.00(18) . . ?
C6 N11 N10 116.40(17) . . ?
O1 N10 N9 117.27(18) . . ?
O1 N10 N11 116.30(17) . . ?
N9 N10 N11 126.43(17) . . ?
N1 C7 C4 123.34(19) . . ?
N4 C7 N1 113.14(18) . . ?
N4 C7 C4 123.51(19) . . ?
N5 C5 N8 107.44(18) . . ?
N5 C5 C4 132.46(19) . . ?
N8 C5 C4 120.08(18) . . ?
N12 C6 C1 116.21(19) . . ?
N11 C6 N12 119.93(18) . . ?
N11 C6 C1 123.9(2) . . ?
C6 C1 C3 125.7(2) . . ?
C2 C1 C6 112.35(19) . . ?
C2 C1 C3 121.98(19) . . ?
C5 C4 C7 120.32(18) . . ?
C3 C4 C7 122.35(19) . . ?
C3 C4 C5 117.33(19) . . ?
C1 C3 H3A 119.7 . . ?
C4 C3 C1 120.7(2) . . ?
C4 C3 H3A 119.7 . . ?
N8 C2 C1 115.75(18) . . ?
N9 C2 N8 117.39(19) . . ?
N9 C2 C1 126.86(19) . . ?

loop_
_geom_bond_atom_site_label_1
_geom_bond_atom_site_label_2
_geom_bond_distance
_geom_bond_site_symmetry_2
_geom_bond_publ_flag
O1 N10 1.240(2) . ?
N1 N2 1.328(2) . ?
N1 C7 1.350(3) . ?
N00F N13 1.115(3) . ?
N2 N3 1.315(3) . ?
N3 N4 1.325(2) . ?
N3 H3 1.04(3) . ?
N4 C7 1.328(3) . ?
N13 N12 1.283(2) . ?
N12 C6 1.372(3) . ?
N7 N6 1.295(2) . ?
N7 N8 1.362(2) . ?
N5 N6 1.360(3) . ?
N5 C5 1.328(3) . ?
N8 C5 1.363(3) . ?
N8 C2 1.378(3) . ?
N9 N10 1.339(2) . ?
N9 C2 1.335(3) . ?
N11 N10 1.350(3) . ?
N11 C6 1.327(3) . ?
C7 C4 1.462(3) . ?
C5 C4 1.431(3) . ?
C6 C1 1.412(3) . ?
C1 C3 1.423(3) . ?
C1 C2 1.389(3) . ?
C4 C3 1.365(3) . ?
C3 H3A 0.9500 . ?

loop_
_geom_torsion_atom_site_label_1
_geom_torsion_atom_site_label_2
_geom_torsion_atom_site_label_3
_geom_torsion_atom_site_label_4
_geom_torsion
_geom_torsion_site_symmetry_1
_geom_torsion_site_symmetry_2
_geom_torsion_site_symmetry_3
_geom_torsion_site_symmetry_4
_geom_torsion_publ_flag
N1 N2 N3 N4 0.3(2) . . . . ?
N1 C7 C4 C5 179.5(2) . . . . ?
N1 C7 C4 C3 -0.8(3) . . . . ?
N2 N1 C7 N4 0.5(2) . . . . ?
N2 N1 C7 C4 179.97(19) . . . . ?
N2 N3 N4 C7 0.0(2) . . . . ?
N3 N4 C7 N1 -0.3(2) . . . . ?
N3 N4 C7 C4 -179.78(19) . . . . ?
N4 C7 C4 C5 -1.0(3) . . . . ?
N4 C7 C4 C3 178.6(2) . . . . ?
N13 N12 C6 N11 -5.7(3) . . . . ?
N13 N12 C6 C1 175.10(19) . . . . ?
N12 C6 C1 C3 2.8(3) . . . . ?
N12 C6 C1 C2 -177.55(19) . . . . ?
N7 N8 C5 N5 -0.8(2) . . . . ?
N7 N8 C5 C4 177.56(18) . . . . ?
N7 N8 C2 N9 3.1(3) . . . . ?
N7 N8 C2 C1 -177.17(19) . . . . ?
N5 C5 C4 C7 -2.7(4) . . . . ?
N5 C5 C4 C3 177.7(2) . . . . ?
N6 N7 N8 C5 0.3(2) . . . . ?
N6 N7 N8 C2 -179.49(19) . . . . ?
N6 N5 C5 N8 0.9(2) . . . . ?
N6 N5 C5 C4 -177.1(2) . . . . ?
N8 N7 N6 N5 0.3(2) . . . . ?
N8 C5 C4 C7 179.43(19) . . . . ?
N8 C5 C4 C3 -0.2(3) . . . . ?
N11 C6 C1 C3 -176.3(2) . . . . ?
N11 C6 C1 C2 3.3(3) . . . . ?
N10 N9 C2 N8 178.27(18) . . . . ?
N10 N9 C2 C1 -1.4(3) . . . . ?
N10 N11 C6 N12 177.47(18) . . . . ?
N10 N11 C6 C1 -3.4(3) . . . . ?
C7 N1 N2 N3 -0.5(2) . . . . ?
C7 C4 C3 C1 -177.28(19) . . . . ?
C5 N5 N6 N7 -0.8(2) . . . . ?
C5 N8 C2 N9 -176.68(19) . . . . ?
C5 N8 C2 C1 3.1(3) . . . . ?
C5 C4 C3 C1 2.4(3) . . . . ?
C6 N11 N10 O1 -179.55(18) . . . . ?
C6 N11 N10 N9 0.9(3) . . . . ?
C6 C1 C3 C4 177.7(2) . . . . ?
C6 C1 C2 N8 179.56(18) . . . . ?
C6 C1 C2 N9 -0.7(3) . . . . ?
C3 C1 C2 N8 -0.8(3) . . . . ?
C3 C1 C2 N9 178.9(2) . . . . ?
C2 N8 C5 N5 179.00(18) . . . . ?
C2 N8 C5 C4 -2.6(3) . . . . ?
C2 N9 N10 O1 -178.13(18) . . . . ?
C2 N9 N10 N11 1.4(3) . . . . ?
C2 C1 C3 C4 -1.9(3) . . . . ?
